data_4123934
loop_
_publ_author_name
'Long, J.R.'
'McCarty, L.S.'
'Holm, R.H.'

_publ_section_title
;
 A solid-state route to molecular clusters: access to the solution
 chemistry of (Re6 Q8)(2+) (Q = S, Se) core-containing clusters via
 dimensional reduction
;
_journal_name_full 'Journal of the American Chemical Society'
_journal_page_first 4603
_journal_page_last 4616
_journal_volume 118
_journal_year 1996
_chemical_formula_sum 'Br7 Cs5 Re6 S8'
_chemical_name_systematic 'Cs5 ((Re Br)6 S8) Br'
_space_group_IT_number 167
_symmetry_space_group_name_Hall '-R 3 2"c'
_symmetry_space_group_name_H-M 'R -3 c :H'
_cell_angle_alpha 90
_cell_angle_beta 90
_cell_angle_gamma 120
_cell_formula_units_Z 6
_cell_length_a 9.957
_cell_length_b 9.957
_cell_length_c 54.55
_cell_volume 4683.628
_citation_journal_id_ASTM JACSAT
_cod_data_source_file Long_JACSAT_1996_246.cif
_cod_data_source_block Br7Cs5Re6S8
_cod_database_code 4123934

loop_
_symmetry_equiv_pos_as_xyz
x,y,z
-y,x-y,z
-x+y,-x,z
y,x,-z+1/2
-x,-x+y,-z+1/2
x-y,-y,-z+1/2
-x,-y,-z
y,-x+y,-z
x-y,x,-z
-y,-x,z-1/2
x,x-y,z-1/2
-x+y,y,z-1/2
x+2/3,y+1/3,z+1/3
-y+2/3,x-y+1/3,z+1/3
-x+y+2/3,-x+1/3,z+1/3
y+2/3,x+1/3,-z+5/6
-x+2/3,-x+y+1/3,-z+5/6
x-y+2/3,-y+1/3,-z+5/6
-x+2/3,-y+1/3,-z+1/3
y+2/3,-x+y+1/3,-z+1/3
x-y+2/3,x+1/3,-z+1/3
-y+2/3,-x+1/3,z-1/6
x+2/3,x-y+1/3,z-1/6
-x+y+2/3,y+1/3,z-1/6
x+1/3,y+2/3,z+2/3
-y+1/3,x-y+2/3,z+2/3
-x+y+1/3,-x+2/3,z+2/3
y+1/3,x+2/3,-z+7/6
-x+1/3,-x+y+2/3,-z+7/6
x-y+1/3,-y+2/3,-z+7/6
-x+1/3,-y+2/3,-z+2/3
y+1/3,-x+y+2/3,-z+2/3
x-y+1/3,x+2/3,-z+2/3
-y+1/3,-x+2/3,z+1/6
x+1/3,x-y+2/3,z+1/6
-x+y+1/3,y+2/3,z+1/6

loop_
_atom_site_label
_atom_site_type_symbol
_atom_site_fract_x
_atom_site_fract_y
_atom_site_fract_z
_atom_site_occupancy
_atom_site_U_iso_or_equiv
Cs2 Cs+1 0.6667 0.3333 0.0032 1 0.0
S2 S-2 0 0 0.0539 1 0.0
Cs1 Cs+1 0.6678 0 0.25 1 0.0
Br2 Br-1 0.6667 0.3333 0.0716 0.5 0.0
S1 S-2 0.2916 0.0299 0.0176 1 0.0
Br1 Br-1 0.0457 0.661 0.0459 1 0.0
Re1 Re+3 0.0167 0.8583 0.0194 1 0.0
